data_7213663
loop_
_publ_author_name
'Raja, Duraisamy Senthil'
'Luo, Jheng-Hong'
'Yeh, Chun-Ting'
'Jiang, Yue-Chun'
'Hsu, Kuei-Fang'
'Lin, Chia-Her'

_publ_section_title
;
 Novel alkali and alkaline earth metal coordination polymers based on
 1,4-naphthalenedicarboxylic acid: synthesis, structural characterization
 and properties
;
_journal_issue 10
_journal_name_full CrystEngComm
_journal_page_first 1985
_journal_paper_doi 10.1039/c3ce42208a
_journal_volume 16
_journal_year 2014
_chemical_formula_sum 'C15 H13 N O5 Sr'
_chemical_formula_weight 374.88
_chemical_name_systematic
; 
 ? 
;
_space_group_IT_number 19
_symmetry_cell_setting orthorhombic
_symmetry_space_group_name_Hall 'P 2ac 2ab'
_symmetry_space_group_name_H-M 'P 21 21 21'
_atom_sites_solution_hydrogens geom
_atom_sites_solution_primary direct
_atom_sites_solution_secondary difmap
_audit_creation_method SHELXL-97
_cell_angle_alpha 90.00
_cell_angle_beta 90.00
_cell_angle_gamma 90.00
_cell_formula_units_Z 4
_cell_length_a 6.88830(10)
_cell_length_b 14.7074(2)
_cell_length_c 14.9810(2)
_cell_measurement_reflns_used 160
_cell_measurement_temperature 295(2)
_cell_measurement_theta_max 26.1466
_cell_measurement_theta_min 3.5475
_cell_volume 1517.71(4)
_computing_cell_refinement 'SAINT V7.68A (Bruker AXS, 2010)'
_computing_data_collection 'APEX2 (Bruker AXS, 2010)'
_computing_data_reduction 'SAINT V7.68A (Bruker AXS, 2010)'
_computing_molecular_graphics 'SHELXTL (Sheldrick, 2008)'
_computing_publication_material 'SHELXTL (Sheldrick, 2008)'
_computing_structure_refinement 'SHELXL-97 (Sheldrick, 2008)'
_computing_structure_solution 'SHELXS-97 (Sheldrick, 2008)'
_diffrn_ambient_temperature 295(2)
_diffrn_detector_area_resol_mean 8.3333
_diffrn_measured_fraction_theta_full 0.999
_diffrn_measured_fraction_theta_max 0.999
_diffrn_measurement_device_type 'Bruker APEX-II CCD'
_diffrn_measurement_method '\f and \w scans'
_diffrn_radiation_monochromator graphite
_diffrn_radiation_source 'fine-focus sealed tube'
_diffrn_radiation_type MoK\a
_diffrn_radiation_wavelength 0.71073
_diffrn_reflns_av_R_equivalents 0.0204
_diffrn_reflns_av_sigmaI/netI 0.0207
_diffrn_reflns_limit_h_max 9
_diffrn_reflns_limit_h_min -9
_diffrn_reflns_limit_k_max 19
_diffrn_reflns_limit_k_min -18
_diffrn_reflns_limit_l_max 19
_diffrn_reflns_limit_l_min -17
_diffrn_reflns_number 14110
_diffrn_reflns_theta_full 28.29
_diffrn_reflns_theta_max 28.29
_diffrn_reflns_theta_min 1.94
_exptl_absorpt_coefficient_mu 3.575
_exptl_absorpt_correction_T_max 0.7457
_exptl_absorpt_correction_T_min 0.5944
_exptl_absorpt_correction_type multi-scan
_exptl_absorpt_process_details 'SADABS V2008/1 (Bruker AXS)'
_exptl_crystal_colour colourless
_exptl_crystal_density_diffrn 1.641
_exptl_crystal_density_meas ?
_exptl_crystal_density_method 'not measured'
_exptl_crystal_description columnar
_exptl_crystal_F_000 752
_exptl_crystal_size_max 0.25
_exptl_crystal_size_mid 0.15
_exptl_crystal_size_min 0.15
_refine_diff_density_max 0.813
_refine_diff_density_min -0.457
_refine_diff_density_rms 0.076
_refine_ls_abs_structure_details 'Flack H D (1983), Acta Cryst. A39, 876-881'
_refine_ls_abs_structure_Flack 0.467(8)
_refine_ls_extinction_method none
_refine_ls_goodness_of_fit_ref 1.050
_refine_ls_hydrogen_treatment constr
_refine_ls_matrix_type full
_refine_ls_number_parameters 202
_refine_ls_number_reflns 3751
_refine_ls_number_restraints 0
_refine_ls_restrained_S_all 1.050
_refine_ls_R_factor_all 0.0280
_refine_ls_R_factor_gt 0.0257
_refine_ls_shift/su_max 0.004
_refine_ls_shift/su_mean 0.000
_refine_ls_structure_factor_coef Fsqd
_refine_ls_weighting_details 'calc w=1/[\s^2^(Fo^2^)+(0.0565P)^2^+0.2346P] where P=(Fo^2^+2Fc^2^)/3'
_refine_ls_weighting_scheme calc
_refine_ls_wR_factor_gt 0.0757
_refine_ls_wR_factor_ref 0.0772
_reflns_number_gt 3574
_reflns_number_total 3751
_reflns_threshold_expression >2sigma(I)
_cod_data_source_file c3ce42208a.txt
_cod_data_source_block 5
_cod_depositor_comments
;
The following automatic conversions were performed:

'_exptl_crystal_density_meas' value 'not measured' was changed to '?'
- the value is perceived as not measured.

Automatic conversion script
Id: cif_fix_values 3008 2015-01-20 13:52:24Z robertas 
;
_cod_database_code 7213663

loop_
_symmetry_equiv_pos_as_xyz
'x, y, z'
'-x+1/2, -y, z+1/2'
'-x, y+1/2, -z+1/2'
'x+1/2, -y+1/2, -z'

loop_
_atom_site_label
_atom_site_type_symbol
_atom_site_fract_x
_atom_site_fract_y
_atom_site_fract_z
_atom_site_U_iso_or_equiv
_atom_site_adp_type
_atom_site_occupancy
_atom_site_symmetry_multiplicity
_atom_site_calc_flag
_atom_site_refinement_flags
Sr1 Sr 0.14462(4) 0.692322(15) 0.453358(15) 0.02068(8) Uani 1 1 d .
C2 C 0.1342(4) 0.92982(18) 0.64506(18) 0.0245(5) Uani 1 1 d .
O1 O 0.2809(3) 0.79965(15) 0.58034(13) 0.0290(4) Uani 1 1 d .
C7 C 0.1209(4) 1.02212(19) 0.62154(19) 0.0280(6) Uani 1 1 d .
O4 O 0.5049(3) 0.65251(14) 0.47878(13) 0.0274(4) Uani 1 1 d .
O3 O 0.3163(4) 0.7997(2) 0.3550(2) 0.0590(8) Uani 1 1 d .
C3 C 0.1381(5) 0.9050(2) 0.7330(2) 0.0378(7) Uani 1 1 d .
H3A H 0.1555 0.8443 0.7484 0.045 Uiso 1 1 calc R
C6 C 0.1152(4) 1.0902(2) 0.6885(2) 0.0310(6) Uani 1 1 d .
C1 C 0.1420(4) 0.85408(17) 0.57664(17) 0.0234(5) Uani 1 1 d .
C4 C 0.1157(5) 0.9711(2) 0.8008(2) 0.0403(8) Uani 1 1 d .
H4A H 0.1069 0.9530 0.8602 0.048 Uiso 1 1 calc R
C5 C 0.1070(4) 1.0613(2) 0.7800(2) 0.0312(7) Uani 1 1 d .
O1S O 0.1400(5) 0.5737(3) 0.3400(3) 0.0976(15) Uani 1 1 d .
C14 C -0.0903(5) 0.6271(3) 0.6418(2) 0.0442(9) Uani 1 1 d .
C13 C 0.1196(6) 1.0511(2) 0.5307(2) 0.0484(10) Uani 1 1 d .
H13A H 0.1239 1.0077 0.4856 0.058 Uiso 1 1 calc R
C11 C 0.1093(9) 1.2071(3) 0.5746(3) 0.0702(14) Uani 1 1 d .
H11A H 0.1057 1.2682 0.5588 0.084 Uiso 1 1 calc R
C10 C 0.1117(6) 1.1830(2) 0.6626(3) 0.0486(9) Uani 1 1 d .
H10A H 0.1111 1.2280 0.7062 0.058 Uiso 1 1 calc R
C12 C 0.1121(9) 1.1408(3) 0.5086(3) 0.0723(16) Uani 1 1 d .
H12A H 0.1089 1.1578 0.4488 0.087 Uiso 1 1 calc R
O2 O 0.0138(5) 0.6018(2) 0.5789(2) 0.0608(8) Uani 1 1 d .
N1S N 0.1169(5) 0.4333(3) 0.2935(4) 0.0880(17) Uani 1 1 d .
C1S C 0.1324(8) 0.5108(5) 0.2870(6) 0.109(3) Uani 1 1 d .
H1SA H 0.1410 0.5299 0.2279 0.131 Uiso 1 1 calc R
C3S C 0.1152(7) 0.3551(4) 0.2406(5) 0.105(3) Uani 1 1 d .
H3S1 H 0.0847 0.3712 0.1801 0.158 Uiso 1 1 calc R
H3S2 H 0.0192 0.3135 0.2628 0.158 Uiso 1 1 calc R
H3S3 H 0.2407 0.3267 0.2425 0.158 Uiso 1 1 calc R
C2S C 0.1170(10) 0.4172(9) 0.3940(7) 0.176(6) Uani 1 1 d .
H2S1 H 0.1160 0.4747 0.4245 0.264 Uiso 1 1 calc R
H2S2 H 0.2313 0.3839 0.4105 0.264 Uiso 1 1 calc R
H2S3 H 0.0037 0.3831 0.4104 0.264 Uiso 1 1 calc R

loop_
_atom_site_aniso_label
_atom_site_aniso_U_11
_atom_site_aniso_U_22
_atom_site_aniso_U_33
_atom_site_aniso_U_23
_atom_site_aniso_U_13
_atom_site_aniso_U_12
Sr1 0.02085(10) 0.02001(11) 0.02118(11) -0.00189(9) 0.00229(9) -0.00198(9)
C2 0.0189(10) 0.0244(12) 0.0302(12) -0.0088(10) 0.0004(11) -0.0023(11)
O1 0.0250(8) 0.0309(11) 0.0310(9) -0.0101(9) 0.0008(8) 0.0025(8)
C7 0.0270(13) 0.0260(13) 0.0311(14) -0.0072(11) 0.0004(11) -0.0010(11)
O4 0.0249(9) 0.0258(10) 0.0314(10) -0.0076(8) 0.0024(7) 0.0027(7)
O3 0.0637(18) 0.0478(15) 0.0655(17) 0.0339(13) 0.0230(14) 0.0055(13)
C3 0.0520(17) 0.0312(15) 0.0301(14) -0.0077(11) -0.0056(15) 0.0014(15)
C6 0.0264(14) 0.0299(15) 0.0367(15) -0.0110(12) -0.0022(11) 0.0015(11)
C1 0.0215(11) 0.0252(12) 0.0234(11) -0.0037(9) 0.0043(11) -0.0048(11)
C4 0.053(2) 0.0462(19) 0.0213(13) -0.0080(12) -0.0029(13) 0.0028(16)
C5 0.0250(14) 0.0334(16) 0.0353(15) -0.0168(12) -0.0022(11) 0.0050(10)
O1S 0.0511(16) 0.106(3) 0.135(3) -0.094(3) -0.007(2) 0.006(2)
C14 0.0394(17) 0.053(2) 0.0404(17) 0.0270(16) -0.0151(14) -0.0167(15)
C13 0.080(3) 0.0265(15) 0.0384(18) -0.0012(12) 0.0100(18) 0.0030(16)
C11 0.109(4) 0.030(2) 0.072(3) 0.0065(18) 0.011(3) -0.001(2)
C10 0.060(2) 0.0262(16) 0.059(2) -0.0122(15) 0.0013(17) 0.0023(15)
C12 0.128(5) 0.047(3) 0.042(2) 0.0105(18) 0.007(3) 0.003(3)
O2 0.0651(18) 0.072(2) 0.0448(14) 0.0295(14) 0.0087(14) -0.0173(15)
N1S 0.0359(19) 0.072(3) 0.156(5) -0.056(3) 0.005(2) 0.0016(19)
C1S 0.043(2) 0.103(5) 0.181(7) -0.090(5) -0.009(4) 0.011(3)
C3S 0.048(3) 0.099(4) 0.168(6) -0.095(4) 0.014(3) -0.009(2)
C2S 0.061(4) 0.308(16) 0.159(9) -0.117(10) -0.011(5) 0.021(7)

loop_
_atom_type_symbol
_atom_type_description
_atom_type_scat_dispersion_real
_atom_type_scat_dispersion_imag
_atom_type_scat_source
C C 0.0033 0.0016 'International Tables Vol C Tables 4.2.6.8 and 6.1.1.4'
H H 0.0000 0.0000 'International Tables Vol C Tables 4.2.6.8 and 6.1.1.4'
N N 0.0061 0.0033 'International Tables Vol C Tables 4.2.6.8 and 6.1.1.4'
O O 0.0106 0.0060 'International Tables Vol C Tables 4.2.6.8 and 6.1.1.4'
Sr Sr -1.5307 3.2498 'International Tables Vol C Tables 4.2.6.8 and 6.1.1.4'

loop_
_geom_angle_atom_site_label_1
_geom_angle_atom_site_label_2
_geom_angle_atom_site_label_3
_geom_angle
_geom_angle_site_symmetry_1
_geom_angle_site_symmetry_3
O1S Sr1 O3 92.76(15) . .
O1S Sr1 O2 98.03(15) . .
O3 Sr1 O2 167.15(12) . .
O1S Sr1 O1 83.26(9) . 4_466
O3 Sr1 O1 108.82(8) . 4_466
O2 Sr1 O1 79.52(9) . 4_466
O1S Sr1 O4 87.30(9) . .
O3 Sr1 O4 76.81(8) . .
O2 Sr1 O4 96.66(9) . .
O1 Sr1 O4 169.19(6) 4_466 .
O1S Sr1 O1 159.10(9) . .
O3 Sr1 O1 82.95(9) . .
O2 Sr1 O1 84.49(10) . .
O1 Sr1 O1 117.52(5) 4_466 .
O4 Sr1 O1 71.80(6) . .
O1S Sr1 O4 150.56(11) . 4_466
O3 Sr1 O4 81.57(8) . 4_466
O2 Sr1 O4 92.25(9) . 4_466
O1 Sr1 O4 71.55(6) 4_466 4_466
O4 Sr1 O4 118.92(5) . 4_466
O1 Sr1 O4 49.12(6) . 4_466
O1S Sr1 C1 173.49(13) . .
O3 Sr1 C1 82.15(9) . .
O2 Sr1 C1 87.53(10) . .
O1 Sr1 C1 94.51(7) 4_466 .
O4 Sr1 C1 95.43(7) . .
O1 Sr1 C1 24.41(7) . .
O4 Sr1 C1 24.73(7) 4_466 .
O1S Sr1 C14 111.82(14) . .
O3 Sr1 C14 155.30(10) . .
O2 Sr1 C14 16.58(11) . .
O1 Sr1 C14 73.16(7) 4_466 .
O4 Sr1 C14 105.78(7) . .
O1 Sr1 C14 74.90(8) . .
O4 Sr1 C14 75.74(8) 4_466 .
C1 Sr1 C14 73.16(8) . .
O1S Sr1 Sr1 121.67(8) . 4_466
O3 Sr1 Sr1 110.08(6) . 4_466
O2 Sr1 Sr1 69.92(8) . 4_466
O1 Sr1 Sr1 39.00(4) 4_466 4_466
O4 Sr1 Sr1 148.78(4) . 4_466
O1 Sr1 Sr1 78.77(4) . 4_466
O4 Sr1 Sr1 38.11(4) 4_466 4_466
C1 Sr1 Sr1 57.12(5) . 4_466
C14 Sr1 Sr1 55.31(6) . 4_466
O1S Sr1 Sr1 123.17(8) . 4_566
O3 Sr1 Sr1 62.20(8) . 4_566
O2 Sr1 Sr1 105.70(8) . 4_566
O1 Sr1 Sr1 150.90(5) 4_466 4_566
O4 Sr1 Sr1 39.86(5) . 4_566
O1 Sr1 Sr1 37.51(4) . 4_566
O4 Sr1 Sr1 79.58(4) 4_466 4_566
C1 Sr1 Sr1 57.81(5) . 4_566
C14 Sr1 Sr1 103.58(6) . 4_566
Sr1 Sr1 Sr1 114.907(10) 4_466 4_566
C3 C2 C7 120.0(2) . .
C3 C2 C1 117.1(2) . .
C7 C2 C1 122.9(2) . .
C1 O1 Sr1 135.40(19) . 4_566
C1 O1 Sr1 94.52(16) . .
Sr1 O1 Sr1 103.49(7) 4_566 .
C2 C7 C6 120.4(3) . .
C2 C7 C13 121.9(3) . .
C6 C7 C13 117.7(3) . .
C1 O4 Sr1 129.87(17) 4_566 .
C1 O4 Sr1 92.65(15) 4_566 4_566
Sr1 O4 Sr1 102.04(7) . 4_566
C14 O3 Sr1 140.6(3) 4_566 .
C2 C3 C4 120.5(3) . .
C2 C3 H3A 119.8 . .
C4 C3 H3A 119.8 . .
C7 C6 C10 119.1(3) . .
C7 C6 C5 117.9(3) . .
C10 C6 C5 123.0(3) . .
O1 C1 O4 123.6(2) . 4_466
O1 C1 C2 118.0(2) . .
O4 C1 C2 118.4(2) 4_466 .
O1 C1 Sr1 61.07(14) . .
O4 C1 Sr1 62.62(13) 4_466 .
C2 C1 Sr1 174.92(18) . .
C5 C4 C3 120.5(3) . .
C5 C4 H4A 119.7 . .
C3 C4 H4A 119.7 . .
C4 C5 C6 120.3(3) . .
C4 C5 C14 116.4(3) . 3_556
C6 C5 C14 123.3(3) . 3_556
C1S O1S Sr1 176.0(6) . .
O2 C14 O3 125.6(3) . 4_466
O2 C14 C5 116.0(3) . 3_546
O3 C14 C5 118.5(3) 4_466 3_546
O2 C14 Sr1 34.64(18) . .
O3 C14 Sr1 91.9(2) 4_466 .
C5 C14 Sr1 148.8(2) 3_546 .
C12 C13 C7 121.5(3) . .
C12 C13 H13A 119.3 . .
C7 C13 H13A 119.3 . .
C10 C11 C12 120.3(4) . .
C10 C11 H11A 119.8 . .
C12 C11 H11A 119.8 . .
C11 C10 C6 120.9(3) . .
C11 C10 H10A 119.5 . .
C6 C10 H10A 119.5 . .
C13 C12 C11 120.5(4) . .
C13 C12 H12A 119.7 . .
C11 C12 H12A 119.7 . .
C14 O2 Sr1 128.8(3) . .
C1S N1S C3S 140.3(8) . .
C1S N1S C2S 103.7(7) . .
C3S N1S C2S 115.7(7) . .
N1S C1S O1S 134.5(9) . .
N1S C1S H1SA 112.8 . .
O1S C1S H1SA 112.8 . .
N1S C3S H3S1 109.5 . .
N1S C3S H3S2 109.5 . .
H3S1 C3S H3S2 109.5 . .
N1S C3S H3S3 109.5 . .
H3S1 C3S H3S3 109.5 . .
H3S2 C3S H3S3 109.5 . .
N1S C2S H2S1 109.5 . .
N1S C2S H2S2 109.5 . .
H2S1 C2S H2S2 109.5 . .
N1S C2S H2S3 109.5 . .
H2S1 C2S H2S3 109.5 . .
H2S2 C2S H2S3 109.5 . .

loop_
_geom_bond_atom_site_label_1
_geom_bond_atom_site_label_2
_geom_bond_distance
_geom_bond_site_symmetry_2
Sr1 O1S 2.435(3) .
Sr1 O3 2.463(2) .
Sr1 O2 2.474(3) .
Sr1 O1 2.559(2) 4_466
Sr1 O4 2.5781(19) .
Sr1 O1 2.644(2) .
Sr1 O4 2.677(2) 4_466
Sr1 C1 3.012(2) .
Sr1 C14 3.393(3) .
Sr1 Sr1 4.0858(2) 4_466
Sr1 Sr1 4.0858(2) 4_566
C2 C3 1.367(4) .
C2 C7 1.405(4) .
C2 C1 1.515(3) .
O1 C1 1.249(3) .
O1 Sr1 2.559(2) 4_566
C7 C6 1.418(4) .
C7 C13 1.426(4) .
O4 C1 1.261(3) 4_566
O4 Sr1 2.677(2) 4_566
O3 C14 1.256(5) 4_566
C3 C4 1.415(4) .
C3 H3A 0.9300 .
C6 C10 1.419(5) .
C6 C5 1.435(5) .
C1 O4 1.261(3) 4_466
C4 C5 1.364(5) .
C4 H4A 0.9300 .
C5 C14 1.523(4) 3_556
O1S C1S 1.220(6) .
C14 O2 1.242(5) .
C14 O3 1.256(5) 4_466
C14 C5 1.523(4) 3_546
C13 C12 1.361(5) .
C13 H13A 0.9300 .
C11 C10 1.365(6) .
C11 C12 1.390(7) .
C11 H11A 0.9300 .
C10 H10A 0.9300 .
C12 H12A 0.9300 .
N1S C1S 1.150(8) .
N1S C3S 1.397(6) .
N1S C2S 1.525(12) .
C1S H1SA 0.9300 .
C3S H3S1 0.9600 .
C3S H3S2 0.9600 .
C3S H3S3 0.9600 .
C2S H2S1 0.9600 .
C2S H2S2 0.9600 .
C2S H2S3 0.9600 .
